data_7013978
loop_
_publ_author_name
'Ghedini, Mauro'
'Aiello, Iolinda'
'Crispini, Alessandra'
'La Deda, Massimo'

_publ_section_title
;
 Synthesis and solid state characterisation of mononuclear
 2-benzoylpyridine N-methyl-N-phenylhydrazone palladium(II) complexes.
;
_journal_issue 9
_journal_name_full 'Dalton transactions (Cambridge, England : 2003)'
_journal_page_first 1386
_journal_page_last 1392
_journal_paper_doi 10.1039/b316843c
_journal_year 2004
_chemical_formula_sum 'C19 H16 Cl N3 Pd'
_chemical_formula_weight 428.20
_chemical_name_systematic
;
2-benzoylpyridine-N-methyl-N-phenylhydrazonepalladium(II) chloride
;
_space_group_IT_number 14
_symmetry_cell_setting monoclinic
_symmetry_space_group_name_Hall '-P 2ybc'
_symmetry_space_group_name_H-M 'P 1 21/c 1'
_atom_sites_solution_hydrogens geom
_atom_sites_solution_primary Patterson
_atom_sites_solution_secondary difmap
_audit_creation_method SHELXL-97
_cell_angle_alpha 90.00
_cell_angle_beta 111.44(2)
_cell_angle_gamma 90.00
_cell_formula_units_Z 4
_cell_length_a 12.1163(25)
_cell_length_b 11.7281(28)
_cell_length_c 12.7549(34)
_cell_measurement_reflns_used 20
_cell_measurement_temperature 298
_cell_measurement_theta_max 13.1
_cell_measurement_theta_min 7.4
_cell_volume 1687.1(7)
_computing_structure_refinement 'SHELXL-97 (Sheldrick, 1997)'
_computing_structure_solution 'SHELXS-97 (Sheldrick, 1990)'
_diffrn_ambient_temperature 298
_diffrn_measured_fraction_theta_full 1.000
_diffrn_measured_fraction_theta_max 1.000
_diffrn_radiation_monochromator graphite
_diffrn_radiation_source 'fine-focus sealed tube'
_diffrn_radiation_type MoK\a
_diffrn_radiation_wavelength 0.71073
_diffrn_reflns_av_R_equivalents 0.0338
_diffrn_reflns_av_sigmaI/netI 0.0512
_diffrn_reflns_limit_h_max 14
_diffrn_reflns_limit_h_min 0
_diffrn_reflns_limit_k_max 13
_diffrn_reflns_limit_k_min 0
_diffrn_reflns_limit_l_max 14
_diffrn_reflns_limit_l_min -15
_diffrn_reflns_number 3141
_diffrn_reflns_theta_full 25.05
_diffrn_reflns_theta_max 25.05
_diffrn_reflns_theta_min 1.81
_exptl_absorpt_coefficient_mu 1.263
_exptl_absorpt_correction_T_max 0.606
_exptl_absorpt_correction_T_min 0.532
_exptl_absorpt_correction_type empirical
_exptl_crystal_colour orange
_exptl_crystal_density_diffrn 1.203
_exptl_crystal_density_method 'not measured'
_exptl_crystal_description prismatic
_exptl_crystal_F_000 856
_exptl_crystal_size_max 0.28
_exptl_crystal_size_mid 0.25
_exptl_crystal_size_min 0.20
_refine_diff_density_max 1.085
_refine_diff_density_min -1.321
_refine_diff_density_rms 0.108
_refine_ls_extinction_method none
_refine_ls_goodness_of_fit_ref 0.904
_refine_ls_hydrogen_treatment mixed
_refine_ls_matrix_type full
_refine_ls_number_parameters 217
_refine_ls_number_reflns 2993
_refine_ls_number_restraints 0
_refine_ls_restrained_S_all 0.904
_refine_ls_R_factor_all 0.0589
_refine_ls_R_factor_gt 0.0411
_refine_ls_shift/su_max 0.001
_refine_ls_shift/su_mean 0.000
_refine_ls_structure_factor_coef Fsqd
_refine_ls_weighting_details 'calc w==1/[\s^2^(Fo^2^)+(0.0684P)^2^+0.0000P] where P==(Fo^2^+2Fc^2^)/3'
_refine_ls_weighting_scheme calc
_refine_ls_wR_factor_gt 0.0996
_refine_ls_wR_factor_ref 0.1044
_reflns_number_gt 2172
_reflns_number_total 2993
_reflns_threshold_expression >2sigma(I)
_cod_data_source_file b316843c.txt
_cod_data_source_block (2)
_cod_depositor_comments
;
The following automatic conversions were performed:
'_symmetry_cell_setting' value 'Monoclinic' changed to 'monoclinic'
according to '/home/saulius/struct/CIF-dictionaries/cif_core.dic'
dictionary named 'cif_core.dic' version 2.4.1 from 2010-06-29.

Automatic conversion script
Id: cif_fix_enum 1527 2010-12-29 10:47:43Z saulius 
;
_cod_original_cell_volume 1687.0(6)
_cod_original_sg_symbol_H-M 'P2(1)/c  '
_cod_database_code 7013978

loop_
_symmetry_equiv_pos_as_xyz
'x, y, z'
'-x, y+1/2, -z+1/2'
'-x, -y, -z'
'x, -y-1/2, z-1/2'

loop_
_atom_site_label
_atom_site_type_symbol
_atom_site_fract_x
_atom_site_fract_y
_atom_site_fract_z
_atom_site_U_iso_or_equiv
_atom_site_adp_type
_atom_site_occupancy
_atom_site_symmetry_multiplicity
_atom_site_calc_flag
_atom_site_refinement_flags
_atom_site_disorder_assembly
_atom_site_disorder_group
Pd Pd -0.01540(3) 0.06434(3) 0.36623(3) 0.03227(15) Uani 1 1 d . . .
Cl Cl -0.16192(13) -0.05589(13) 0.25385(12) 0.0534(4) Uani 1 1 d . . .
N1 N 0.0720(3) 0.2549(4) 0.5091(3) 0.0366(10) Uani 1 1 d . . .
N2 N 0.1082(3) 0.1747(3) 0.4526(3) 0.0310(9) Uani 1 1 d . . .
N3 N 0.1271(4) 0.0111(3) 0.3189(3) 0.0361(10) Uani 1 1 d . . .
C1 C -0.0445(4) 0.2372(4) 0.5058(4) 0.0344(11) Uani 1 1 d . . .
C2 C -0.1094(4) 0.1482(4) 0.4381(4) 0.0340(11) Uani 1 1 d . . .
C3 C -0.2247(4) 0.1304(5) 0.4341(4) 0.0397(12) Uani 1 1 d . . .
H3A H -0.2688 0.0700 0.3920 0.048 Uiso 1 1 calc R . .
C4 C -0.2746(5) 0.2005(5) 0.4916(4) 0.0472(14) Uani 1 1 d . . .
H4A H -0.3526 0.1889 0.4857 0.057 Uiso 1 1 calc R . .
C5 C -0.2084(5) 0.2889(6) 0.5585(5) 0.0515(15) Uani 1 1 d . . .
H5A H -0.2415 0.3363 0.5976 0.062 Uiso 1 1 calc R . .
C6 C -0.0932(5) 0.3049(5) 0.5657(4) 0.0426(13) Uani 1 1 d . . .
H6A H -0.0477 0.3624 0.6117 0.051 Uiso 1 1 calc R . .
C7 C 0.2147(4) 0.1643(4) 0.4491(4) 0.0318(11) Uani 1 1 d . . .
C8 C 0.2264(4) 0.0726(4) 0.3738(4) 0.0343(11) Uani 1 1 d . . .
C9 C 0.3326(5) 0.0493(4) 0.3604(5) 0.0436(13) Uani 1 1 d . . .
H9A H 0.4006 0.0908 0.3996 0.052 Uiso 1 1 calc R . .
C10 C 0.3354(5) -0.0372(5) 0.2872(5) 0.0463(14) Uani 1 1 d . . .
H10A H 0.4050 -0.0523 0.2747 0.056 Uiso 1 1 calc R . .
C11 C 0.2361(5) -0.1000(5) 0.2338(5) 0.0465(14) Uani 1 1 d . . .
H11A H 0.2375 -0.1596 0.1862 0.056 Uiso 1 1 calc R . .
C12 C 0.1339(5) -0.0737(4) 0.2516(4) 0.0407(13) Uani 1 1 d . . .
H12A H 0.0663 -0.1169 0.2152 0.049 Uiso 1 1 calc R . .
C13 C 0.3225(4) 0.2275(4) 0.5195(4) 0.0329(11) Uani 1 1 d . . .
C14 C 0.3824(4) 0.2984(5) 0.4705(4) 0.0407(12) Uani 1 1 d . . .
H14A H 0.3536 0.3090 0.3929 0.049 Uiso 1 1 calc R . .
C15 C 0.4840(5) 0.3525(5) 0.5372(5) 0.0488(15) Uani 1 1 d . . .
H15A H 0.5235 0.4001 0.5042 0.059 Uiso 1 1 calc R . .
C16 C 0.5290(5) 0.3377(5) 0.6524(5) 0.0565(17) Uani 1 1 d . . .
H16A H 0.5986 0.3742 0.6967 0.068 Uiso 1 1 calc R . .
C17 C 0.4699(5) 0.2684(6) 0.7007(5) 0.0541(16) Uani 1 1 d . . .
H17A H 0.4995 0.2584 0.7785 0.065 Uiso 1 1 calc R . .
C18 C 0.3670(5) 0.2132(5) 0.6359(4) 0.0417(13) Uani 1 1 d . . .
H18A H 0.3275 0.1666 0.6698 0.050 Uiso 1 1 calc R . .
C19 C 0.1304(5) 0.3650(5) 0.5400(5) 0.0525(16) Uani 1 1 d . . .
H19A H 0.2087 0.3606 0.5380 0.079 Uiso 1 1 calc R . .
H19B H 0.1355 0.3849 0.6147 0.079 Uiso 1 1 calc R . .
H19C H 0.0855 0.4220 0.4878 0.079 Uiso 1 1 calc R . .

loop_
_atom_site_aniso_label
_atom_site_aniso_U_11
_atom_site_aniso_U_22
_atom_site_aniso_U_33
_atom_site_aniso_U_23
_atom_site_aniso_U_13
_atom_site_aniso_U_12
Pd 0.0294(2) 0.0323(2) 0.0278(2) -0.00161(18) 0.00181(15) -0.00276(18)
Cl 0.0471(8) 0.0594(9) 0.0438(7) -0.0143(7) 0.0049(6) -0.0215(7)
N1 0.036(2) 0.034(2) 0.036(2) -0.0083(19) 0.0083(19) 0.0025(19)
N2 0.027(2) 0.031(2) 0.030(2) -0.0065(18) 0.0043(17) -0.0014(17)
N3 0.043(2) 0.031(2) 0.025(2) -0.0049(18) 0.0014(18) -0.003(2)
C1 0.030(2) 0.038(3) 0.030(2) 0.002(2) 0.006(2) 0.005(2)
C2 0.033(3) 0.037(3) 0.028(2) 0.008(2) 0.006(2) 0.004(2)
C3 0.032(3) 0.046(3) 0.034(3) 0.006(2) 0.004(2) 0.001(2)
C4 0.031(3) 0.064(4) 0.045(3) 0.012(3) 0.013(2) 0.006(3)
C5 0.044(3) 0.070(4) 0.041(3) 0.002(3) 0.016(3) 0.014(3)
C6 0.040(3) 0.049(3) 0.035(3) -0.001(3) 0.009(2) 0.006(3)
C7 0.032(3) 0.030(3) 0.027(2) -0.001(2) 0.003(2) 0.000(2)
C8 0.035(3) 0.031(3) 0.032(2) 0.002(2) 0.006(2) -0.002(2)
C9 0.039(3) 0.037(3) 0.052(3) -0.005(3) 0.013(3) 0.000(2)
C10 0.049(3) 0.043(3) 0.049(3) -0.005(3) 0.021(3) 0.009(3)
C11 0.060(4) 0.035(3) 0.043(3) -0.004(2) 0.017(3) 0.007(3)
C12 0.051(3) 0.032(3) 0.034(3) -0.008(2) 0.009(2) -0.002(3)
C13 0.026(2) 0.034(3) 0.036(3) -0.005(2) 0.008(2) 0.005(2)
C14 0.039(3) 0.040(3) 0.042(3) 0.005(2) 0.013(2) 0.003(2)
C15 0.039(3) 0.035(3) 0.072(4) -0.003(3) 0.019(3) -0.005(2)
C16 0.031(3) 0.059(4) 0.068(4) -0.026(3) 0.004(3) -0.009(3)
C17 0.037(3) 0.075(4) 0.040(3) -0.017(3) 0.001(3) 0.002(3)
C18 0.040(3) 0.050(3) 0.031(3) -0.004(2) 0.008(2) -0.003(3)
C19 0.044(3) 0.037(3) 0.070(4) -0.018(3) 0.012(3) 0.000(3)

loop_
_atom_type_symbol
_atom_type_description
_atom_type_scat_dispersion_real
_atom_type_scat_dispersion_imag
_atom_type_scat_source
C C 0.0033 0.0016 'International Tables Vol C Tables 4.2.6.8 and 6.1.1.4'
H H 0.0000 0.0000 'International Tables Vol C Tables 4.2.6.8 and 6.1.1.4'
N N 0.0061 0.0033 'International Tables Vol C Tables 4.2.6.8 and 6.1.1.4'
Pd Pd -0.9988 1.0072 'International Tables Vol C Tables 4.2.6.8 and 6.1.1.4'
Cl Cl 0.1484 0.1585 'International Tables Vol C Tables 4.2.6.8 and 6.1.1.4'

loop_
_geom_angle_atom_site_label_1
_geom_angle_atom_site_label_2
_geom_angle_atom_site_label_3
_geom_angle
_geom_angle_site_symmetry_1
_geom_angle_site_symmetry_3
_geom_angle_publ_flag
C2 Pd N2 82.13(19) . . ?
C2 Pd N3 161.86(18) . . ?
N2 Pd N3 79.73(15) . . ?
C2 Pd Cl 98.61(15) . . ?
N2 Pd Cl 175.72(12) . . ?
N3 Pd Cl 99.50(11) . . ?
N2 N1 C1 113.4(4) . . ?
N2 N1 C19 122.8(4) . . ?
C1 N1 C19 121.3(4) . . ?
C7 N2 N1 126.6(4) . . ?
C7 N2 Pd 118.2(3) . . ?
N1 N2 Pd 115.1(3) . . ?
C12 N3 C8 118.4(5) . . ?
C12 N3 Pd 130.5(4) . . ?
C8 N3 Pd 110.9(3) . . ?
C6 C1 C2 121.0(5) . . ?
C6 C1 N1 121.7(5) . . ?
C2 C1 N1 117.3(4) . . ?
C3 C2 C1 117.6(5) . . ?
C3 C2 Pd 130.6(4) . . ?
C1 C2 Pd 111.7(4) . . ?
C4 C3 C2 121.3(5) . . ?
C3 C4 C5 120.2(5) . . ?
C6 C5 C4 118.9(5) . . ?
C1 C6 C5 120.9(5) . . ?
N2 C7 C8 114.6(4) . . ?
N2 C7 C13 126.2(4) . . ?
C8 C7 C13 118.9(4) . . ?
N3 C8 C9 121.3(5) . . ?
N3 C8 C7 116.3(4) . . ?
C9 C8 C7 122.4(4) . . ?
C8 C9 C10 118.7(5) . . ?
C11 C10 C9 119.8(5) . . ?
C10 C11 C12 118.7(5) . . ?
N3 C12 C11 123.0(5) . . ?
C18 C13 C14 119.2(5) . . ?
C18 C13 C7 119.8(5) . . ?
C14 C13 C7 120.9(4) . . ?
C15 C14 C13 119.7(5) . . ?
C14 C15 C16 121.3(6) . . ?
C17 C16 C15 119.1(5) . . ?
C16 C17 C18 121.0(5) . . ?
C17 C18 C13 119.7(5) . . ?

loop_
_geom_bond_atom_site_label_1
_geom_bond_atom_site_label_2
_geom_bond_distance
_geom_bond_site_symmetry_2
_geom_bond_publ_flag
Pd C2 1.966(5) . ?
Pd N2 1.981(4) . ?
Pd N3 2.120(4) . ?
Pd Cl 2.3096(15) . ?
N1 N2 1.352(5) . ?
N1 C1 1.412(6) . ?
N1 C19 1.456(6) . ?
N2 C7 1.314(6) . ?
N3 C12 1.336(6) . ?
N3 C8 1.357(6) . ?
C1 C6 1.376(7) . ?
C1 C2 1.399(7) . ?
C2 C3 1.396(7) . ?
C3 C4 1.379(8) . ?
C4 C5 1.395(8) . ?
C5 C6 1.378(7) . ?
C7 C8 1.482(7) . ?
C7 C13 1.485(6) . ?
C8 C9 1.386(7) . ?
C9 C10 1.387(7) . ?
C10 C11 1.362(8) . ?
C11 C12 1.374(8) . ?
C13 C18 1.392(6) . ?
C13 C14 1.393(7) . ?
C14 C15 1.370(7) . ?
C15 C16 1.378(8) . ?
C16 C17 1.370(8) . ?
C17 C18 1.380(7) . ?

loop_
_geom_torsion_atom_site_label_1
_geom_torsion_atom_site_label_2
_geom_torsion_atom_site_label_3
_geom_torsion_atom_site_label_4
_geom_torsion
_geom_torsion_site_symmetry_1
_geom_torsion_site_symmetry_2
_geom_torsion_site_symmetry_3
_geom_torsion_site_symmetry_4
_geom_torsion_publ_flag
C1 N1 N2 C7 -174.1(5) . . . . ?
C19 N1 N2 C7 23.6(7) . . . . ?
C1 N1 N2 Pd 6.6(5) . . . . ?
C19 N1 N2 Pd -155.8(4) . . . . ?
C2 Pd N2 C7 176.2(4) . . . . ?
N3 Pd N2 C7 -3.6(4) . . . . ?
Cl Pd N2 C7 -83.6(17) . . . . ?
C2 Pd N2 N1 -4.4(3) . . . . ?
N3 Pd N2 N1 175.8(3) . . . . ?
Cl Pd N2 N1 95.8(16) . . . . ?
C2 Pd N3 C12 178.2(5) . . . . ?
N2 Pd N3 C12 179.0(5) . . . . ?
Cl Pd N3 C12 -5.3(4) . . . . ?
C2 Pd N3 C8 2.3(7) . . . . ?
N2 Pd N3 C8 3.1(3) . . . . ?
Cl Pd N3 C8 178.9(3) . . . . ?
N2 N1 C1 C6 174.9(4) . . . . ?
C19 N1 C1 C6 -22.5(8) . . . . ?
N2 N1 C1 C2 -5.7(6) . . . . ?
C19 N1 C1 C2 157.0(5) . . . . ?
C6 C1 C2 C3 -0.4(7) . . . . ?
N1 C1 C2 C3 -179.8(4) . . . . ?
C6 C1 C2 Pd -178.6(4) . . . . ?
N1 C1 C2 Pd 2.0(6) . . . . ?
N2 Pd C2 C3 -176.7(5) . . . . ?
N3 Pd C2 C3 -175.8(4) . . . . ?
Cl Pd C2 C3 7.6(5) . . . . ?
N2 Pd C2 C1 1.2(3) . . . . ?
N3 Pd C2 C1 2.1(8) . . . . ?
Cl Pd C2 C1 -174.5(3) . . . . ?
C1 C2 C3 C4 2.3(7) . . . . ?
Pd C2 C3 C4 -179.9(4) . . . . ?
C2 C3 C4 C5 -2.3(8) . . . . ?
C3 C4 C5 C6 0.3(8) . . . . ?
C2 C1 C6 C5 -1.7(8) . . . . ?
N1 C1 C6 C5 177.8(5) . . . . ?
C4 C5 C6 C1 1.7(8) . . . . ?
N1 N2 C7 C8 -176.1(4) . . . . ?
Pd N2 C7 C8 3.3(6) . . . . ?
N1 N2 C7 C13 9.7(8) . . . . ?
Pd N2 C7 C13 -171.0(4) . . . . ?
C12 N3 C8 C9 0.5(7) . . . . ?
Pd N3 C8 C9 176.9(4) . . . . ?
C12 N3 C8 C7 -178.9(4) . . . . ?
Pd N3 C8 C7 -2.5(5) . . . . ?
N2 C7 C8 N3 -0.3(6) . . . . ?
C13 C7 C8 N3 174.4(4) . . . . ?
N2 C7 C8 C9 -179.7(5) . . . . ?
C13 C7 C8 C9 -5.0(7) . . . . ?
N3 C8 C9 C10 1.4(8) . . . . ?
C7 C8 C9 C10 -179.3(5) . . . . ?
C8 C9 C10 C11 -2.5(8) . . . . ?
C9 C10 C11 C12 1.8(8) . . . . ?
C8 N3 C12 C11 -1.3(8) . . . . ?
Pd N3 C12 C11 -176.9(4) . . . . ?
C10 C11 C12 N3 0.2(8) . . . . ?
N2 C7 C13 C18 63.1(7) . . . . ?
C8 C7 C13 C18 -110.9(5) . . . . ?
N2 C7 C13 C14 -119.1(6) . . . . ?
C8 C7 C13 C14 66.9(6) . . . . ?
C18 C13 C14 C15 0.2(8) . . . . ?
C7 C13 C14 C15 -177.6(5) . . . . ?
C13 C14 C15 C16 0.4(8) . . . . ?
C14 C15 C16 C17 -0.7(9) . . . . ?
C15 C16 C17 C18 0.4(9) . . . . ?
C16 C17 C18 C13 0.2(9) . . . . ?
C14 C13 C18 C17 -0.5(8) . . . . ?
C7 C13 C18 C17 177.4(5) . . . . ?
